data_4312074
loop_
_publ_author_name
'Yuichi Shimazaki'
'Stefan Huth'
'Satoru Karasawa'
'Shun Hirota'
'Yoshinori Naruta'
'Osamu Yamauchi'

_publ_section_title
;
 Nickel(II)-Phenoxyl Radical Complexes: Structure-Radical Stability
 Relationship
;
_journal_name_full 'Inorganic Chemistry'
_journal_page_first 7816
_journal_page_last 7822
_journal_paper_doi 10.1021/ic049040k
_journal_volume 43
_journal_year 2004
_chemical_formula_moiety 'C28 H36 Cl N3 O Ni '
_chemical_formula_sum 'C28 H36 Cl N3 Ni O'
_chemical_formula_weight 524.76
_space_group_IT_number 14
_symmetry_cell_setting monoclinic
_symmetry_Int_Tables_number 14
_symmetry_space_group_name_Hall '-P 2yab'
_symmetry_space_group_name_H-M 'P 1 21/a 1'
_cell_angle_alpha 90
_cell_angle_beta 100.06(1)
_cell_angle_gamma 90
_cell_formula_units_Z 4
_cell_length_a 10.475(4)
_cell_length_b 18.482(6)
_cell_length_c 13.785(6)
_cell_measurement_reflns_used 10195
_cell_measurement_temperature 133.2
_cell_measurement_theta_max 27.5
_cell_measurement_theta_min 3.2
_cell_volume 2627.7(17)
_computing_cell_refinement PROCESS-AUTO
_computing_data_collection PROCESS-AUTO
_computing_data_reduction 'teXsan Ver. 1.11'
_computing_publication_material 'teXsan Ver. 1.11'
_computing_structure_refinement 'teXsan Ver. 1.10'
_computing_structure_solution SIR92
_diffrn_detector_area_resol_mean 10.00
_diffrn_measured_fraction_theta_full 0.9980
_diffrn_measured_fraction_theta_max 0.9980
_diffrn_measurement_device_type 'Rigaku RAXIS-RAPID Imaging Plate'
_diffrn_measurement_method \w
_diffrn_radiation_type 'Mo K\a'
_diffrn_radiation_wavelength 0.7107
_diffrn_reflns_av_R_equivalents 0.116
_diffrn_reflns_limit_h_max 13
_diffrn_reflns_limit_h_min 0
_diffrn_reflns_limit_k_max 23
_diffrn_reflns_limit_k_min 0
_diffrn_reflns_limit_l_max 17
_diffrn_reflns_limit_l_min -17
_diffrn_reflns_number 25204
_diffrn_reflns_theta_full 27.48
_diffrn_reflns_theta_max 27.48
_exptl_absorpt_coefficient_mu 0.865
_exptl_absorpt_correction_T_max 0.941
_exptl_absorpt_correction_T_min 0.583
_exptl_absorpt_correction_type multi-scan
_exptl_absorpt_process_details '(Higashi, 1995)'
_exptl_crystal_colour green
_exptl_crystal_density_diffrn 1.326
_exptl_crystal_density_method 'not measured'
_exptl_crystal_description prism
_exptl_crystal_size_max 0.150
_exptl_crystal_size_mid 0.100
_exptl_crystal_size_min 0.070
_refine_diff_density_max 1.06
_refine_diff_density_min -0.87
_refine_ls_extinction_method none
_refine_ls_goodness_of_fit_ref 0.953
_refine_ls_hydrogen_treatment noref
_refine_ls_number_parameters 307
_refine_ls_number_reflns 6005
_refine_ls_R_factor_gt 0.0513
_refine_ls_shift/su_max 0.0148
_refine_ls_structure_factor_coef Fsqd
_refine_ls_weighting_details 'w = 1/[\s^2^(Fo^2^) + (0.00500(Max(Fo^2^,0) + 2Fc^2^)/3)^2^]'
_refine_ls_weighting_scheme calc
_refine_ls_wR_factor_ref 0.0645
_reflns_number_gt 3358
_reflns_number_total 6005
_reflns_threshold_expression F^2^>2.0\s(F^2^)
_cod_data_source_file ic049040ksi20040720_024225.cif
_cod_data_source_block SHIMAZAKI
_cod_original_cell_volume 2627(1)
_cod_original_formula_sum 'C28 H36 Cl N3 O Ni '
_cod_database_code 4312074

loop_
_symmetry_equiv_pos_as_xyz
x,y,z
1/2-x,1/2+y,-z
-x,-y,-z
1/2+x,1/2-y,z

loop_
_atom_site_label
_atom_site_type_symbol
_atom_site_fract_x
_atom_site_fract_y
_atom_site_fract_z
_atom_site_U_iso_or_equiv
_atom_site_adp_type
_atom_site_occupancy
_atom_site_calc_flag
_atom_site_refinement_flags
_atom_site_disorder_assembly
_atom_site_disorder_group
Ni(1) Ni 0.58216(4) 0.07756(2) 0.06464(3) 0.0158(1) Uani 1.00 d . . .
Cl(1) Cl 0.64179(7) -0.03235(4) -0.01053(6) 0.0196(2) Uani 1.00 d . . .
O(1) O 0.7683(2) 0.1095(1) 0.1025(1) 0.0174(6) Uani 1.00 d . . .
N(1) N 0.5508(2) 0.1569(1) -0.0504(2) 0.0167(7) Uani 1.00 d . . .
N(2) N 0.5146(2) 0.1641(1) 0.1392(2) 0.0157(7) Uani 1.00 d . . .
N(3) N 0.5831(2) 0.0281(1) 0.2016(2) 0.0199(8) Uani 1.00 d . . .
C(1) C 0.6896(3) 0.1040(2) -0.1552(2) 0.030(1) Uani 1.00 d . . .
C(2) C 0.6064(3) 0.1643(2) -0.1315(2) 0.0208(9) Uani 1.00 d . . .
C(3) C 0.5868(3) 0.2249(2) -0.1908(2) 0.032(1) Uani 1.00 d . . .
C(4) C 0.5091(4) 0.2803(2) -0.1675(3) 0.042(1) Uani 1.00 d . . .
C(5) C 0.4527(3) 0.2735(2) -0.0845(3) 0.030(1) Uani 1.00 d . . .
C(6) C 0.4756(3) 0.2118(2) -0.0277(2) 0.0212(9) Uani 1.00 d . . .
C(7) C 0.4188(3) 0.2028(2) 0.0642(2) 0.0205(9) Uani 1.00 d . . .
C(8) C 0.4555(3) 0.1347(2) 0.2201(2) 0.0234(10) Uani 1.00 d . . .
C(9) C 0.5288(3) 0.0687(2) 0.2643(2) 0.0229(9) Uani 1.00 d . . .
C(10) C 0.5362(3) 0.0499(2) 0.3618(3) 0.037(1) Uani 1.00 d . . .
C(11) C 0.6006(4) -0.0138(2) 0.3944(3) 0.045(1) Uani 1.00 d . . .
C(12) C 0.6511(3) -0.0564(2) 0.3302(3) 0.036(1) Uani 1.00 d . . .
C(13) C 0.6427(3) -0.0342(2) 0.2344(2) 0.0246(10) Uani 1.00 d . . .
C(14) C 0.6229(3) 0.2152(2) 0.1771(2) 0.0169(9) Uani 1.00 d . . .
C(15) C 0.7372(3) 0.1808(2) 0.2402(2) 0.0143(8) Uani 1.00 d . . .
C(16) C 0.8095(3) 0.1308(2) 0.1939(2) 0.0136(8) Uani 1.00 d . . .
C(17) C 0.9303(3) 0.1066(2) 0.2509(2) 0.0163(8) Uani 1.00 d . . .
C(18) C 0.9609(3) 0.1277(2) 0.3495(2) 0.0183(9) Uani 1.00 d . . .
C(19) C 0.8842(3) 0.1730(2) 0.3957(2) 0.0186(9) Uani 1.00 d . . .
C(20) C 0.7729(3) 0.2004(2) 0.3380(2) 0.0182(9) Uani 1.00 d . . .
C(21) C 1.0220(3) 0.0567(2) 0.2052(2) 0.0203(9) Uani 1.00 d . . .
C(22) C 1.0521(3) 0.0874(2) 0.1086(2) 0.0253(10) Uani 1.00 d . . .
C(23) C 0.9579(3) -0.0179(2) 0.1840(3) 0.027(1) Uani 1.00 d . . .
C(24) C 1.1527(3) 0.0454(2) 0.2754(2) 0.031(1) Uani 1.00 d . . .
C(25) C 0.9161(3) 0.1924(2) 0.5054(2) 0.0253(10) Uani 1.00 d . . .
C(26) C 0.9271(3) 0.2744(2) 0.5176(3) 0.041(1) Uani 1.00 d . . .
C(27) C 1.0464(3) 0.1588(2) 0.5566(2) 0.031(1) Uani 1.00 d . . .
C(28) C 0.8094(3) 0.1636(2) 0.5590(3) 0.046(1) Uani 1.00 d . . .
H(1) H 0.6394 0.0603 -0.1665 0.0355 Uiso 1.00 calc . . .
H(2) H 0.7240 0.1146 -0.2133 0.0355 Uiso 1.00 calc . . .
H(3) H 0.7595 0.0956 -0.1022 0.0355 Uiso 1.00 calc . . .
H(4) H 0.6293 0.2289 -0.2482 0.0422 Uiso 1.00 calc . . .
H(5) H 0.4932 0.3232 -0.2082 0.0501 Uiso 1.00 calc . . .
H(6) H 0.3996 0.3119 -0.0664 0.0395 Uiso 1.00 calc . . .
H(7) H 0.3396 0.1755 0.0512 0.0253 Uiso 1.00 calc . . .
H(8) H 0.3992 0.2490 0.0898 0.0253 Uiso 1.00 calc . . .
H(9) H 0.4547 0.1717 0.2689 0.0300 Uiso 1.00 calc . . .
H(10) H 0.3663 0.1223 0.1947 0.0300 Uiso 1.00 calc . . .
H(11) H 0.5018 0.0811 0.4082 0.0478 Uiso 1.00 calc . . .
H(12) H 0.6059 -0.0291 0.4626 0.0546 Uiso 1.00 calc . . .
H(13) H 0.6913 -0.1017 0.3514 0.0447 Uiso 1.00 calc . . .
H(14) H 0.6788 -0.0642 0.1897 0.0328 Uiso 1.00 calc . . .
H(15) H 0.6507 0.2379 0.1209 0.0247 Uiso 1.00 calc . . .
H(16) H 0.5896 0.2531 0.2136 0.0247 Uiso 1.00 calc . . .
H(17) H 1.0395 0.1082 0.3881 0.0255 Uiso 1.00 calc . . .
H(18) H 0.7184 0.2332 0.3662 0.0238 Uiso 1.00 calc . . .
H(19) H 1.0969 0.1329 0.1212 0.0295 Uiso 1.00 calc . . .
H(20) H 1.1046 0.0554 0.0796 0.0295 Uiso 1.00 calc . . .
H(21) H 0.9735 0.0965 0.0631 0.0295 Uiso 1.00 calc . . .
H(22) H 0.8764 -0.0143 0.1412 0.0347 Uiso 1.00 calc . . .
H(23) H 1.0126 -0.0499 0.1553 0.0347 Uiso 1.00 calc . . .
H(24) H 0.9430 -0.0398 0.2449 0.0347 Uiso 1.00 calc . . .
H(25) H 1.1373 0.0261 0.3364 0.0376 Uiso 1.00 calc . . .
H(26) H 1.2056 0.0129 0.2468 0.0376 Uiso 1.00 calc . . .
H(27) H 1.1962 0.0906 0.2874 0.0376 Uiso 1.00 calc . . .
H(28) H 0.9453 0.2883 0.5857 0.0485 Uiso 1.00 calc . . .
H(29) H 0.9975 0.2930 0.4873 0.0485 Uiso 1.00 calc . . .
H(30) H 0.8496 0.2978 0.4871 0.0485 Uiso 1.00 calc . . .
H(31) H 1.0397 0.1073 0.5510 0.0386 Uiso 1.00 calc . . .
H(32) H 1.1147 0.1752 0.5260 0.0386 Uiso 1.00 calc . . .
H(33) H 1.0627 0.1715 0.6246 0.0386 Uiso 1.00 calc . . .
H(34) H 0.8308 0.1763 0.6286 0.0594 Uiso 1.00 calc . . .
H(35) H 0.7295 0.1831 0.5325 0.0594 Uiso 1.00 calc . . .
H(36) H 0.8077 0.1120 0.5553 0.0594 Uiso 1.00 calc . . .

loop_
_atom_site_aniso_label
_atom_site_aniso_U_11
_atom_site_aniso_U_22
_atom_site_aniso_U_33
_atom_site_aniso_U_12
_atom_site_aniso_U_13
_atom_site_aniso_U_23
Ni(1) 0.0138(2) 0.0146(2) 0.0195(2) 0.0011(2) 0.0042(2) -0.0021(2)
Cl(1) 0.0145(4) 0.0176(4) 0.0266(5) 0.0006(3) 0.0037(4) -0.0056(4)
O(1) 0.012(1) 0.019(1) 0.021(1) -0.0010(10) 0.0030(9) -0.007(1)
N(1) 0.015(1) 0.017(2) 0.017(2) 0.001(1) -0.001(1) -0.004(1)
N(2) 0.010(1) 0.017(1) 0.020(2) -0.000(1) 0.002(1) -0.001(1)
N(3) 0.015(1) 0.021(2) 0.023(2) -0.004(1) 0.003(1) 0.001(1)
C(1) 0.024(2) 0.026(2) 0.042(2) -0.003(2) 0.011(2) -0.001(2)
C(2) 0.016(2) 0.025(2) 0.022(2) 0.000(2) 0.003(1) -0.006(2)
C(3) 0.049(2) 0.031(2) 0.017(2) 0.001(2) 0.004(2) 0.007(2)
C(4) 0.073(3) 0.028(2) 0.023(2) 0.007(2) -0.002(2) 0.006(2)
C(5) 0.043(2) 0.019(2) 0.024(2) 0.013(2) -0.004(2) -0.003(2)
C(6) 0.021(2) 0.022(2) 0.017(2) 0.002(2) -0.007(1) -0.006(2)
C(7) 0.020(2) 0.020(2) 0.021(2) 0.007(1) 0.003(1) -0.003(2)
C(8) 0.022(2) 0.026(2) 0.026(2) -0.000(2) 0.012(2) -0.001(2)
C(9) 0.019(2) 0.026(2) 0.024(2) -0.008(2) 0.006(1) 0.002(2)
C(10) 0.047(2) 0.039(2) 0.030(2) -0.001(2) 0.023(2) 0.006(2)
C(11) 0.057(3) 0.050(3) 0.030(2) -0.002(2) 0.017(2) 0.022(2)
C(12) 0.028(2) 0.031(2) 0.051(3) 0.002(2) 0.014(2) 0.014(2)
C(13) 0.017(2) 0.023(2) 0.034(2) 0.000(2) 0.005(2) 0.006(2)
C(14) 0.020(2) 0.014(2) 0.016(2) 0.001(1) 0.001(1) -0.001(1)
C(15) 0.015(1) 0.010(2) 0.018(2) -0.001(1) 0.004(1) 0.002(1)
C(16) 0.012(1) 0.010(2) 0.019(2) -0.005(1) 0.006(1) 0.001(1)
C(17) 0.015(2) 0.013(2) 0.023(2) 0.001(1) 0.008(1) 0.000(1)
C(18) 0.016(2) 0.021(2) 0.018(2) 0.003(1) 0.004(1) 0.000(2)
C(19) 0.020(2) 0.020(2) 0.015(2) -0.003(1) 0.003(1) -0.001(2)
C(20) 0.018(2) 0.018(2) 0.019(2) 0.001(1) 0.005(1) -0.003(2)
C(21) 0.017(2) 0.021(2) 0.024(2) 0.003(1) 0.006(1) -0.003(2)
C(22) 0.023(2) 0.025(2) 0.031(2) 0.000(2) 0.013(2) -0.000(2)
C(23) 0.024(2) 0.012(2) 0.047(3) 0.004(2) 0.011(2) 0.000(2)
C(24) 0.018(2) 0.036(2) 0.040(2) 0.008(2) 0.007(2) -0.008(2)
C(25) 0.020(2) 0.038(2) 0.017(2) 0.006(2) 0.003(2) -0.002(2)
C(26) 0.034(2) 0.046(3) 0.039(3) 0.011(2) -0.003(2) -0.020(2)
C(27) 0.027(2) 0.042(2) 0.024(2) 0.005(2) 0.003(2) -0.002(2)
C(28) 0.028(2) 0.083(3) 0.030(2) 0.002(2) 0.011(2) 0.003(2)

loop_
_atom_type_symbol
_atom_type_description
_atom_type_scat_dispersion_real
_atom_type_scat_dispersion_imag
_atom_type_scat_source
C C 0.003 0.002
;International Tables for Crystallography
(1992, Vol. C, Tables 4.2.6.8 and 6.1.1.1)
;
H H 0.000 0.000
;International Tables for Crystallography
(1992, Vol. C, Table 6.1.1.2)
;
O O 0.011 0.006
;International Tables for Crystallography
(1992, Vol. C, Tables 4.2.6.8 and 6.1.1.1)
;
N N 0.006 0.003
;International Tables for Crystallography
(1992, Vol. C, Tables 4.2.6.8 and 6.1.1.1)
;
Ni Ni 0.339 1.112
;International Tables for Crystallography
(1992, Vol. C, Tables 4.2.6.8 and 6.1.1.1)
;
Cl Cl 0.148 0.159
;International Tables for Crystallography
(1992, Vol. C, Tables 4.2.6.8 and 6.1.1.1)
;

loop_
_geom_angle_atom_site_label_1
_geom_angle_atom_site_label_2
_geom_angle_atom_site_label_3
_geom_angle
_geom_angle_site_symmetry_1
_geom_angle_site_symmetry_2
_geom_angle_site_symmetry_3
_geom_angle_publ_flag
Cl(1) Ni(1) Cl(1) 83.65(3) . . 3_655 yes
Cl(1) Ni(1) O(1) 92.67(6) . . . yes
Cl(1) Ni(1) N(1) 106.06(7) . . . yes
Cl(1) Ni(1) N(2) 172.34(7) . . . yes
Cl(1) Ni(1) N(3) 93.35(8) . . . yes
Cl(1) Ni(1) O(1) 176.17(6) 3_655 . . yes
Cl(1) Ni(1) N(1) 89.62(6) 3_655 . . yes
Cl(1) Ni(1) N(2) 91.25(7) 3_655 . . yes
Cl(1) Ni(1) N(3) 88.80(7) 3_655 . . yes
O(1) Ni(1) N(1) 90.41(8) . . . yes
O(1) Ni(1) N(2) 92.52(9) . . . yes
O(1) Ni(1) N(3) 92.46(9) . . . yes
N(1) Ni(1) N(2) 79.54(10) . . . yes
N(1) Ni(1) N(3) 160.22(10) . . . yes
N(2) Ni(1) N(3) 80.79(10) . . . yes
Ni(1) Cl(1) Ni(1) 96.35(3) . . 3_655 yes
Ni(1) O(1) C(16) 118.4(2) . . . yes
Ni(1) N(1) C(2) 130.3(2) . . . yes
Ni(1) N(1) C(6) 111.2(2) . . . yes
C(2) N(1) C(6) 117.8(3) . . . yes
Ni(1) N(2) C(7) 105.7(2) . . . yes
Ni(1) N(2) C(8) 108.2(2) . . . yes
Ni(1) N(2) C(14) 110.7(2) . . . yes
C(7) N(2) C(8) 112.5(2) . . . yes
C(7) N(2) C(14) 108.4(2) . . . yes
C(8) N(2) C(14) 111.2(2) . . . yes
Ni(1) N(3) C(9) 113.6(2) . . . yes
Ni(1) N(3) C(13) 127.1(2) . . . yes
C(9) N(3) C(13) 118.9(3) . . . yes
N(1) C(2) C(1) 117.3(3) . . . yes
N(1) C(2) C(3) 122.0(3) . . . yes
C(1) C(2) C(3) 120.7(3) . . . yes
C(2) C(3) C(4) 119.8(3) . . . yes
C(3) C(4) C(5) 118.7(3) . . . yes
C(4) C(5) C(6) 119.2(3) . . . yes
N(1) C(6) C(5) 122.6(3) . . . yes
N(1) C(6) C(7) 116.4(3) . . . yes
C(5) C(6) C(7) 121.0(3) . . . yes
N(2) C(7) C(6) 108.7(2) . . . yes
N(2) C(8) C(9) 110.7(2) . . . yes
N(3) C(9) C(8) 115.7(3) . . . yes
N(3) C(9) C(10) 122.0(3) . . . yes
C(8) C(9) C(10) 122.3(3) . . . yes
C(9) C(10) C(11) 118.0(3) . . . yes
C(10) C(11) C(12) 120.1(4) . . . yes
C(11) C(12) C(13) 119.2(3) . . . yes
N(3) C(13) C(12) 121.8(3) . . . yes
N(2) C(14) C(15) 114.6(2) . . . yes
C(14) C(15) C(16) 116.9(3) . . . yes
C(14) C(15) C(20) 120.6(3) . . . yes
C(16) C(15) C(20) 122.4(3) . . . yes
O(1) C(16) C(15) 121.0(3) . . . yes
O(1) C(16) C(17) 122.6(3) . . . yes
C(15) C(16) C(17) 116.4(3) . . . yes
C(16) C(17) C(18) 118.4(3) . . . yes
C(16) C(17) C(21) 120.9(3) . . . yes
C(18) C(17) C(21) 120.7(3) . . . yes
C(17) C(18) C(19) 124.2(3) . . . yes
C(18) C(19) C(20) 116.9(3) . . . yes
C(18) C(19) C(25) 123.3(3) . . . yes
C(20) C(19) C(25) 119.8(3) . . . yes
C(15) C(20) C(19) 121.4(3) . . . yes
C(17) C(21) C(22) 111.8(2) . . . yes
C(17) C(21) C(23) 109.3(2) . . . yes
C(17) C(21) C(24) 111.8(3) . . . yes
C(22) C(21) C(23) 108.4(3) . . . yes
C(22) C(21) C(24) 107.5(2) . . . yes
C(23) C(21) C(24) 107.9(3) . . . yes
C(19) C(25) C(26) 109.9(3) . . . yes
C(19) C(25) C(27) 112.2(3) . . . yes
C(19) C(25) C(28) 109.9(3) . . . yes
C(26) C(25) C(27) 107.7(3) . . . yes
C(26) C(25) C(28) 109.8(3) . . . yes
C(27) C(25) C(28) 107.3(3) . . . yes

loop_
_geom_bond_atom_site_label_1
_geom_bond_atom_site_label_2
_geom_bond_distance
_geom_bond_site_symmetry_1
_geom_bond_site_symmetry_2
_geom_bond_publ_flag
Ni(1) Cl(1) 2.4118(8) . . yes
Ni(1) Cl(1) 2.479(1) . 3_655 yes
Ni(1) O(1) 2.017(2) . . yes
Ni(1) N(1) 2.143(3) . . yes
Ni(1) N(2) 2.091(2) . . yes
Ni(1) N(3) 2.096(3) . . yes
O(1) C(16) 1.319(3) . . yes
N(1) C(2) 1.355(4) . . yes
N(1) C(6) 1.353(4) . . yes
N(2) C(7) 1.492(3) . . yes
N(2) C(8) 1.471(4) . . yes
N(2) C(14) 1.499(3) . . yes
N(3) C(9) 1.344(4) . . yes
N(3) C(13) 1.348(4) . . yes
C(1) C(2) 1.487(4) . . yes
C(2) C(3) 1.380(4) . . yes
C(3) C(4) 1.380(5) . . yes
C(4) C(5) 1.383(5) . . yes
C(5) C(6) 1.380(4) . . yes
C(6) C(7) 1.500(4) . . yes
C(8) C(9) 1.512(4) . . yes
C(9) C(10) 1.376(4) . . yes
C(10) C(11) 1.393(5) . . yes
C(11) C(12) 1.358(5) . . yes
C(12) C(13) 1.371(4) . . yes
C(14) C(15) 1.494(4) . . yes
C(15) C(16) 1.416(4) . . yes
C(15) C(20) 1.383(4) . . yes
C(16) C(17) 1.440(4) . . yes
C(17) C(18) 1.396(4) . . yes
C(17) C(21) 1.542(4) . . yes
C(18) C(19) 1.390(4) . . yes
C(19) C(20) 1.387(4) . . yes
C(19) C(25) 1.532(4) . . yes
C(21) C(22) 1.531(4) . . yes
C(21) C(23) 1.540(4) . . yes
C(21) C(24) 1.546(4) . . yes
C(25) C(26) 1.526(5) . . yes
C(25) C(27) 1.552(4) . . yes
C(25) C(28) 1.540(4) . . yes
